data_2234894
loop_
_publ_author_name
'Fan, Wei-Qiang'
'Chen, Fu-Xiao'

_publ_section_title
;
 <i>N</i>-(Anthracen-9-ylmethyl)adamantan-1-amine
;
_journal_coeditor_code AA2056
_journal_issue 6
_journal_name_full 'Acta Crystallographica Section E'
_journal_page_first o1831
_journal_paper_doi 10.1107/S1600536812022106
_journal_volume 68
_journal_year 2012
_chemical_formula_iupac 'C25 H27 N'
_chemical_formula_moiety 'C25 H27 N'
_chemical_formula_sum 'C25 H27 N'
_chemical_formula_weight 341.26
_chemical_name_systematic
;
<i>N</i>-(Anthracen-9-ylmethyl)adamantan-1-amine
;
_space_group_IT_number 56
_symmetry_cell_setting orthorhombic
_symmetry_space_group_name_Hall '-P 2ab 2ac'
_symmetry_space_group_name_H-M 'P c c n'
_atom_sites_solution_hydrogens geom
_atom_sites_solution_primary direct
_atom_sites_solution_secondary difmap
_audit_creation_method SHELXL-97
_cell_angle_alpha 90.00
_cell_angle_beta 90.00
_cell_angle_gamma 90.00
_cell_formula_units_Z 8
_cell_length_a 9.9546(4)
_cell_length_b 42.1921(19)
_cell_length_c 8.6133(4)
_cell_measurement_reflns_used 3594
_cell_measurement_temperature 293(2)
_cell_measurement_theta_max 26.0
_cell_measurement_theta_min 1.0
_cell_volume 3617.6(3)
_computing_cell_refinement 'SAINT (Bruker, 1999)'
_computing_data_collection 'SMART (Bruker, 1999)'
_computing_data_reduction 'SAINT (Bruker, 1999)'
_computing_molecular_graphics 'SHELXTL-Plus (Sheldrick, 2008)'
_computing_publication_material 'SHELXL97 (Sheldrick, 2008)'
_computing_structure_refinement 'SHELXL97 (Sheldrick, 2008)'
_computing_structure_solution 'SHELXS97 (Sheldrick, 2008)'
_diffrn_ambient_temperature 293(2)
_diffrn_measured_fraction_theta_full 1.000
_diffrn_measured_fraction_theta_max 1.000
_diffrn_measurement_device_type 'Bruker APEX CCD area-detector'
_diffrn_measurement_method '\w scans'
_diffrn_radiation_monochromator graphite
_diffrn_radiation_source 'fine-focus sealed tube'
_diffrn_radiation_type MoK\a
_diffrn_radiation_wavelength 0.71073
_diffrn_reflns_av_R_equivalents 0.0369
_diffrn_reflns_av_sigmaI/netI 0.0293
_diffrn_reflns_limit_h_max 12
_diffrn_reflns_limit_h_min -8
_diffrn_reflns_limit_k_max 50
_diffrn_reflns_limit_k_min -52
_diffrn_reflns_limit_l_max 10
_diffrn_reflns_limit_l_min -10
_diffrn_reflns_number 18689
_diffrn_reflns_theta_full 26.04
_diffrn_reflns_theta_max 26.04
_diffrn_reflns_theta_min 0.97
_exptl_absorpt_coefficient_mu 0.072
_exptl_absorpt_correction_T_max 0.998
_exptl_absorpt_correction_T_min 0.975
_exptl_absorpt_correction_type multi-scan
_exptl_absorpt_process_details '(SADABS; Bruker, 1999)'
_exptl_crystal_colour colorless
_exptl_crystal_density_diffrn 1.253
_exptl_crystal_density_method 'not measured'
_exptl_crystal_description block
_exptl_crystal_F_000 1472
_exptl_crystal_size_max 0.35
_exptl_crystal_size_mid 0.24
_exptl_crystal_size_min 0.20
_refine_diff_density_max 0.295
_refine_diff_density_min -0.198
_refine_ls_extinction_method none
_refine_ls_goodness_of_fit_ref 1.028
_refine_ls_hydrogen_treatment mixed
_refine_ls_matrix_type full
_refine_ls_number_parameters 238
_refine_ls_number_reflns 3594
_refine_ls_number_restraints 1
_refine_ls_restrained_S_all 1.028
_refine_ls_R_factor_all 0.0463
_refine_ls_R_factor_gt 0.0389
_refine_ls_shift/su_max 0.000
_refine_ls_shift/su_mean 0.000
_refine_ls_structure_factor_coef Fsqd
_refine_ls_weighting_details 'calc w=1/[\s^2^(Fo^2^)+(0.0431P)^2^+1.8749P] where P=(Fo^2^+2Fc^2^)/3'
_refine_ls_weighting_scheme calc
_refine_ls_wR_factor_gt 0.0964
_refine_ls_wR_factor_ref 0.1035
_reflns_number_gt 3089
_reflns_number_total 3594
_reflns_threshold_expression I>2sigma(I)
_cod_data_source_file aa2056.cif
_cod_data_source_block I
_cod_database_code 2234894
_cod_database_fobs_code 2234894

loop_
_symmetry_equiv_pos_as_xyz
'x, y, z'
'-x+1/2, -y+1/2, z'
'x+1/2, -y, -z+1/2'
'-x, y+1/2, -z+1/2'
'-x, -y, -z'
'x-1/2, y-1/2, -z'
'-x-1/2, y, z-1/2'
'x, -y-1/2, z-1/2'

loop_
_atom_site_type_symbol
_atom_site_label
_atom_site_fract_x
_atom_site_fract_y
_atom_site_fract_z
_atom_site_U_iso_or_equiv
_atom_site_adp_type
_atom_site_calc_flag
_atom_site_refinement_flags
_atom_site_occupancy
_atom_site_symmetry_multiplicity
C C1 0.07687(14) 0.06244(3) 0.02106(16) 0.0213(3) Uani d . 1 1
H H1 0.0190 0.0763 0.0720 0.026 Uiso calc R 1 1
C C2 0.02463(14) 0.03905(3) -0.06924(16) 0.0251(3) Uani d . 1 1
H H2 -0.0681 0.0372 -0.0795 0.030 Uiso calc R 1 1
C C3 0.10948(15) 0.01740(3) -0.14794(16) 0.0263(3) Uani d . 1 1
H H3 0.0724 0.0015 -0.2089 0.032 Uiso calc R 1 1
C C4 0.24486(15) 0.01993(3) -0.13433(15) 0.0239(3) Uani d . 1 1
H H4 0.2998 0.0057 -0.1866 0.029 Uiso calc R 1 1
C C5 0.30441(14) 0.04417(3) -0.04106(15) 0.0189(3) Uani d . 1 1
C C6 0.44299(14) 0.04664(3) -0.02481(15) 0.0206(3) Uani d . 1 1
H H6 0.4980 0.0321 -0.0753 0.025 Uiso calc R 1 1
C C7 0.50153(13) 0.07034(3) 0.06532(15) 0.0192(3) Uani d . 1 1
C C8 0.64357(14) 0.07199(3) 0.08598(18) 0.0275(3) Uani d . 1 1
H H8 0.6984 0.0572 0.0370 0.033 Uiso calc R 1 1
C C9 0.70002(15) 0.09479(3) 0.1760(2) 0.0320(4) Uani d . 1 1
H H9 0.7925 0.0951 0.1911 0.038 Uiso calc R 1 1
C C10 0.61811(14) 0.11826(3) 0.24708(17) 0.0266(3) Uani d . 1 1
H H10 0.6577 0.1342 0.3061 0.032 Uiso calc R 1 1
C C11 0.48252(13) 0.11763(3) 0.22964(15) 0.0201(3) Uani d . 1 1
H H11 0.4309 0.1334 0.2755 0.024 Uiso calc R 1 1
C C12 0.41699(13) 0.09318(3) 0.14216(14) 0.0165(3) Uani d . 1 1
C C13 0.27606(13) 0.09040(3) 0.13158(14) 0.0164(3) Uani d . 1 1
C C14 0.21886(13) 0.06624(3) 0.03960(14) 0.0177(3) Uani d . 1 1
C C15 0.18568(13) 0.11250(3) 0.22289(14) 0.0173(3) Uani d . 1 1
H H15A 0.1067 0.1010 0.2570 0.021 Uiso calc R 1 1
H H15B 0.2330 0.1199 0.3145 0.021 Uiso calc R 1 1
C C16 0.07339(12) 0.16531(3) 0.21643(14) 0.0148(3) Uani d . 1 1
C C17 -0.03739(12) 0.15278(3) 0.32484(14) 0.0161(3) Uani d . 1 1
H H17A -0.1027 0.1409 0.2647 0.019 Uiso calc R 1 1
H H17B 0.0018 0.1385 0.4007 0.019 Uiso calc R 1 1
C C18 -0.10802(12) 0.18021(3) 0.40888(15) 0.0178(3) Uani d . 1 1
H H18 -0.1777 0.1717 0.4777 0.021 Uiso calc R 1 1
C C19 -0.17216(13) 0.20239(3) 0.28916(16) 0.0211(3) Uani d . 1 1
H H19A -0.2167 0.2198 0.3417 0.025 Uiso calc R 1 1
H H19B -0.2389 0.1909 0.2293 0.025 Uiso calc R 1 1
C C20 -0.06276(13) 0.21533(3) 0.18062(16) 0.0204(3) Uani d . 1 1
H H20 -0.1037 0.2294 0.1034 0.024 Uiso calc R 1 1
C C21 0.04073(13) 0.23400(3) 0.27656(16) 0.0214(3) Uani d . 1 1
H H21A 0.1096 0.2425 0.2087 0.026 Uiso calc R 1 1
H H21B -0.0030 0.2516 0.3287 0.026 Uiso calc R 1 1
C C22 0.10463(13) 0.21183(3) 0.39676(15) 0.0193(3) Uani d . 1 1
H H22 0.1706 0.2237 0.4581 0.023 Uiso calc R 1 1
C C23 0.17531(12) 0.18428(3) 0.31292(15) 0.0172(3) Uani d . 1 1
H H23A 0.2450 0.1926 0.2454 0.021 Uiso calc R 1 1
H H23B 0.2174 0.1705 0.3887 0.021 Uiso calc R 1 1
C C24 0.00819(13) 0.18773(3) 0.09765(15) 0.0185(3) Uani d . 1 1
H H24A -0.0565 0.1761 0.0357 0.022 Uiso calc R 1 1
H H24B 0.0766 0.1960 0.0285 0.022 Uiso calc R 1 1
C C25 -0.00415(13) 0.19856(3) 0.50496(15) 0.0191(3) Uani d . 1 1
H H25A 0.0364 0.1846 0.5811 0.023 Uiso calc R 1 1
H H25B -0.0479 0.2158 0.5598 0.023 Uiso calc R 1 1
N N1 0.14369(11) 0.14005(2) 0.12914(12) 0.0168(2) Uani d D 1 1
H H1N 0.0920(15) 0.1338(3) 0.0533(16) 0.025 Uiso d D 1 1

loop_
_atom_site_aniso_label
_atom_site_aniso_U_11
_atom_site_aniso_U_22
_atom_site_aniso_U_33
_atom_site_aniso_U_12
_atom_site_aniso_U_13
_atom_site_aniso_U_23
C1 0.0250(7) 0.0178(6) 0.0210(7) 0.0004(5) 0.0014(5) 0.0045(5)
C2 0.0253(7) 0.0248(7) 0.0253(7) -0.0064(6) -0.0025(6) 0.0061(6)
C3 0.0386(8) 0.0200(7) 0.0204(7) -0.0101(6) -0.0025(6) 0.0001(5)
C4 0.0371(8) 0.0158(6) 0.0189(7) -0.0018(6) 0.0031(6) -0.0011(5)
C5 0.0282(7) 0.0130(6) 0.0155(6) -0.0009(5) 0.0019(5) 0.0020(5)
C6 0.0272(7) 0.0143(6) 0.0204(7) 0.0037(5) 0.0065(5) -0.0012(5)
C7 0.0231(7) 0.0146(6) 0.0199(7) 0.0013(5) 0.0042(5) 0.0016(5)
C8 0.0223(7) 0.0218(7) 0.0384(9) 0.0026(5) 0.0077(6) -0.0037(6)
C9 0.0195(7) 0.0279(7) 0.0488(10) -0.0032(6) 0.0031(7) -0.0058(7)
C10 0.0268(7) 0.0208(7) 0.0323(8) -0.0067(5) 0.0014(6) -0.0042(6)
C11 0.0257(7) 0.0146(6) 0.0201(7) 0.0000(5) 0.0038(5) 0.0003(5)
C12 0.0229(6) 0.0119(6) 0.0147(6) 0.0009(5) 0.0024(5) 0.0022(5)
C13 0.0231(7) 0.0120(5) 0.0139(6) 0.0021(5) 0.0023(5) 0.0041(5)
C14 0.0240(7) 0.0138(6) 0.0152(6) 0.0004(5) 0.0017(5) 0.0044(5)
C15 0.0203(6) 0.0151(6) 0.0165(6) 0.0013(5) 0.0021(5) 0.0015(5)
C16 0.0168(6) 0.0124(6) 0.0153(6) 0.0010(5) 0.0002(5) -0.0002(5)
C17 0.0173(6) 0.0141(6) 0.0170(6) -0.0018(5) 0.0009(5) -0.0005(5)
C18 0.0176(6) 0.0165(6) 0.0192(6) -0.0003(5) 0.0038(5) -0.0013(5)
C19 0.0179(6) 0.0209(6) 0.0246(7) 0.0044(5) -0.0008(5) -0.0036(5)
C20 0.0249(7) 0.0156(6) 0.0207(7) 0.0052(5) -0.0020(5) 0.0027(5)
C21 0.0259(7) 0.0129(6) 0.0254(7) 0.0006(5) 0.0025(6) 0.0008(5)
C22 0.0206(6) 0.0146(6) 0.0226(7) -0.0029(5) -0.0024(5) -0.0028(5)
C23 0.0158(6) 0.0153(6) 0.0206(7) -0.0008(5) -0.0005(5) 0.0016(5)
C24 0.0215(6) 0.0180(6) 0.0160(6) 0.0020(5) -0.0006(5) 0.0012(5)
C25 0.0256(7) 0.0145(6) 0.0171(6) 0.0019(5) -0.0006(5) -0.0022(5)
N1 0.0212(6) 0.0145(5) 0.0147(5) 0.0037(4) -0.0003(4) 0.0002(4)

loop_
_atom_type_symbol
_atom_type_description
_atom_type_scat_dispersion_real
_atom_type_scat_dispersion_imag
_atom_type_scat_source
C C 0.0030 0.0020 'International Tables Vol C Tables 4.2.6.8 and 6.1.1.4'
H H 0.0000 0.0000 'International Tables Vol C Tables 4.2.6.8 and 6.1.1.4'
N N 0.0060 0.0030 'International Tables Vol C Tables 4.2.6.8 and 6.1.1.4'

loop_
_geom_angle_atom_site_label_1
_geom_angle_atom_site_label_2
_geom_angle_atom_site_label_3
_geom_angle
C2 C1 C14 121.52(13)
C2 C1 H1 119.2
C14 C1 H1 119.2
C1 C2 C3 120.90(13)
C1 C2 H2 119.6
C3 C2 H2 119.5
C4 C3 C2 120.00(12)
C4 C3 H3 120.0
C2 C3 H3 120.0
C3 C4 C5 121.12(13)
C3 C4 H4 119.4
C5 C4 H4 119.4
C6 C5 C4 121.45(12)
C6 C5 C14 119.30(12)
C4 C5 C14 119.24(12)
C5 C6 C7 121.65(12)
C5 C6 H6 119.2
C7 C6 H6 119.2
C6 C7 C8 121.25(12)
C6 C7 C12 119.45(12)
C8 C7 C12 119.29(12)
C9 C8 C7 121.07(13)
C9 C8 H8 119.5
C7 C8 H8 119.5
C8 C9 C10 120.16(13)
C8 C9 H9 119.9
C10 C9 H9 119.9
C11 C10 C9 120.58(13)
C11 C10 H10 119.7
C9 C10 H10 119.7
C10 C11 C12 121.59(12)
C10 C11 H11 119.2
C12 C11 H11 119.2
C13 C12 C11 123.08(11)
C13 C12 C7 119.73(11)
C11 C12 C7 117.18(12)
C12 C13 C14 119.83(11)
C12 C13 C15 120.39(11)
C14 C13 C15 119.75(11)
C13 C14 C1 122.83(12)
C13 C14 C5 119.96(12)
C1 C14 C5 117.21(12)
N1 C15 C13 111.64(10)
N1 C15 H15A 109.3
C13 C15 H15A 109.3
N1 C15 H15B 109.3
C13 C15 H15B 109.3
H15A C15 H15B 108.0
N1 C16 C23 109.73(10)
N1 C16 C24 107.74(10)
C23 C16 C24 108.55(10)
N1 C16 C17 113.57(9)
C23 C16 C17 108.90(10)
C24 C16 C17 108.22(10)
C18 C17 C16 110.81(10)
C18 C17 H17A 109.5
C16 C17 H17A 109.5
C18 C17 H17B 109.5
C16 C17 H17B 109.5
H17A C17 H17B 108.1
C19 C18 C25 109.63(10)
C19 C18 C17 109.51(10)
C25 C18 C17 109.03(10)
C19 C18 H18 109.6
C25 C18 H18 109.6
C17 C18 H18 109.6
C18 C19 C20 109.35(10)
C18 C19 H19A 109.8
C20 C19 H19A 109.8
C18 C19 H19B 109.8
C20 C19 H19B 109.8
H19A C19 H19B 108.3
C19 C20 C24 109.84(10)
C19 C20 C21 109.27(11)
C24 C20 C21 109.26(10)
C19 C20 H20 109.5
C24 C20 H20 109.5
C21 C20 H20 109.5
C22 C21 C20 109.15(10)
C22 C21 H21A 109.8
C20 C21 H21A 109.8
C22 C21 H21B 109.8
C20 C21 H21B 109.8
H21A C21 H21B 108.3
C21 C22 C25 109.87(11)
C21 C22 C23 109.49(10)
C25 C22 C23 109.38(10)
C21 C22 H22 109.4
C25 C22 H22 109.4
C23 C22 H22 109.4
C16 C23 C22 110.21(10)
C16 C23 H23A 109.6
C22 C23 H23A 109.6
C16 C23 H23B 109.6
C22 C23 H23B 109.6
H23A C23 H23B 108.1
C16 C24 C20 110.53(10)
C16 C24 H24A 109.5
C20 C24 H24A 109.5
C16 C24 H24B 109.5
C20 C24 H24B 109.5
H24A C24 H24B 108.1
C18 C25 C22 109.40(10)
C18 C25 H25A 109.8
C22 C25 H25A 109.8
C18 C25 H25B 109.8
C22 C25 H25B 109.8
H25A C25 H25B 108.2
C15 N1 C16 115.03(9)
C15 N1 H1N 109.8(10)
C16 N1 H1N 108.6(10)

loop_
_geom_bond_atom_site_label_1
_geom_bond_atom_site_label_2
_geom_bond_distance
C1 C2 1.3598(19)
C1 C14 1.4314(19)
C1 H1 0.9300
C2 C3 1.417(2)
C2 H2 0.9300
C3 C4 1.357(2)
C3 H3 0.9300
C4 C5 1.4291(18)
C4 H4 0.9300
C5 C6 1.3905(19)
C5 C14 1.4407(18)
C6 C7 1.3937(18)
C6 H6 0.9300
C7 C8 1.4268(19)
C7 C12 1.4403(17)
C8 C9 1.357(2)
C8 H8 0.9300
C9 C10 1.422(2)
C9 H9 0.9300
C10 C11 1.3584(19)
C10 H10 0.9300
C11 C12 1.4346(17)
C11 H11 0.9300
C12 C13 1.4107(18)
C13 C14 1.4110(17)
C13 C15 1.5155(16)
C15 N1 1.4760(15)
C15 H15A 0.9700
C15 H15B 0.9700
C16 N1 1.4800(15)
C16 C23 1.5364(16)
C16 C24 1.5373(16)
C16 C17 1.5387(16)
C17 C18 1.5355(16)
C17 H17A 0.9700
C17 H17B 0.9700
C18 C19 1.5318(18)
C18 C25 1.5339(17)
C18 H18 0.9800
C19 C20 1.5357(18)
C19 H19A 0.9700
C19 H19B 0.9700
C20 C24 1.5378(17)
C20 C21 1.5379(18)
C20 H20 0.9800
C21 C22 1.5335(18)
C21 H21A 0.9700
C21 H21B 0.9700
C22 C25 1.5346(18)
C22 C23 1.5389(17)
C22 H22 0.9800
C23 H23A 0.9700
C23 H23B 0.9700
C24 H24A 0.9700
C24 H24B 0.9700
C25 H25A 0.9700
C25 H25B 0.9700
N1 H1N 0.873(13)

loop_
_geom_torsion_atom_site_label_1
_geom_torsion_atom_site_label_2
_geom_torsion_atom_site_label_3
_geom_torsion_atom_site_label_4
_geom_torsion
C14 C1 C2 C3 0.3(2)
C1 C2 C3 C4 -0.3(2)
C2 C3 C4 C5 0.2(2)
C3 C4 C5 C6 179.09(13)
C3 C4 C5 C14 -0.04(19)
C4 C5 C6 C7 179.63(12)
C14 C5 C6 C7 -1.24(19)
C5 C6 C7 C8 177.65(13)
C5 C6 C7 C12 -0.85(19)
C6 C7 C8 C9 -178.87(14)
C12 C7 C8 C9 -0.4(2)
C7 C8 C9 C10 -2.3(2)
C8 C9 C10 C11 1.9(2)
C9 C10 C11 C12 1.2(2)
C10 C11 C12 C13 174.98(13)
C10 C11 C12 C7 -3.74(19)
C6 C7 C12 C13 3.06(18)
C8 C7 C12 C13 -175.46(12)
C6 C7 C12 C11 -178.18(11)
C8 C7 C12 C11 3.30(18)
C11 C12 C13 C14 178.18(11)
C7 C12 C13 C14 -3.14(17)
C11 C12 C13 C15 -3.97(18)
C7 C12 C13 C15 174.71(11)
C12 C13 C14 C1 -178.69(11)
C15 C13 C14 C1 3.44(17)
C12 C13 C14 C5 1.06(17)
C15 C13 C14 C5 -176.81(11)
C2 C1 C14 C13 179.54(12)
C2 C1 C14 C5 -0.22(18)
C6 C5 C14 C13 1.15(18)
C4 C5 C14 C13 -179.70(11)
C6 C5 C14 C1 -179.09(11)
C4 C5 C14 C1 0.06(17)
C12 C13 C15 N1 94.66(13)
C14 C13 C15 N1 -87.49(13)
N1 C16 C17 C18 -178.78(10)
C23 C16 C17 C18 58.63(13)
C24 C16 C17 C18 -59.20(13)
C16 C17 C18 C19 60.18(13)
C16 C17 C18 C25 -59.77(13)
C25 C18 C19 C20 60.30(13)
C17 C18 C19 C20 -59.28(13)
C18 C19 C20 C24 59.26(13)
C18 C19 C20 C21 -60.59(13)
C19 C20 C21 C22 60.28(13)
C24 C20 C21 C22 -59.93(13)
C20 C21 C22 C25 -59.94(13)
C20 C21 C22 C23 60.21(13)
N1 C16 C23 C22 176.69(10)
C24 C16 C23 C22 59.19(13)
C17 C16 C23 C22 -58.43(12)
C21 C22 C23 C16 -60.42(13)
C25 C22 C23 C16 60.03(13)
N1 C16 C24 C20 -178.02(10)
C23 C16 C24 C20 -59.25(13)
C17 C16 C24 C20 58.80(13)
C19 C20 C24 C16 -59.76(13)
C21 C20 C24 C16 60.10(13)
C19 C18 C25 C22 -59.63(13)
C17 C18 C25 C22 60.24(13)
C21 C22 C25 C18 59.59(13)
C23 C22 C25 C18 -60.63(13)
C13 C15 N1 C16 -170.68(10)
C23 C16 N1 C15 75.36(12)
C24 C16 N1 C15 -166.62(10)
C17 C16 N1 C15 -46.77(14)
